data_2108997
loop_
_publ_author_name
'Konovalova, Irina S.'
'Shaposhnyk, Anna M.'
'Baumer, Vyacheslav N.'
'Chalyk, Bohdan A.'
'Shishkina, Svitlana V.'

_publ_section_title
;
 Polymorphic transition due to grinding: the case of
 3-[1-(<i>tert</i>-butoxycarbonyl)azetidin-3-yl]-1,2-oxazole-4-carboxylic
 acid
;
_journal_issue '3 Part 2'
_journal_name_full 'Acta Crystallographica Section B'
_journal_page_first
;
;
_journal_paper_doi 10.1107/S2052520622003900
_journal_volume 78
_journal_year 2022
_chemical_formula_moiety 'C12 H16 N2 O5'
_chemical_formula_sum 'C12 H16 N2 O5'
_chemical_formula_weight 268.27
_space_group_crystal_system monoclinic
_space_group_IT_number 14
_space_group_name_Hall '-P 2ybc'
_space_group_name_H-M_alt 'P 1 21/c 1'
_atom_sites_solution_hydrogens mixed
_audit_creation_method SHELXL-2016/6
_cell_angle_alpha 90
_cell_angle_beta 112.480(8)
_cell_angle_gamma 90
_cell_formula_units_Z 4
_cell_length_a 14.3254(10)
_cell_length_b 8.7613(7)
_cell_length_c 11.4085(8)
_cell_measurement_reflns_used 1931
_cell_measurement_temperature 293(2)
_cell_measurement_theta_max 25.876
_cell_measurement_theta_min 3.694
_cell_volume 1323.07(18)
_computing_molecular_graphics 'Mercury 3.1 (Macrae et al., 2008)'
_computing_structure_refinement 'SHELXL-2016/6 (Sheldrick, 2015b)'
_computing_structure_solution 'SHELXT 2014/5 (Sheldrick, 2015a)'
_diffrn_ambient_temperature 293(2)
_diffrn_detector_area_resol_mean 16.1827
_diffrn_measured_fraction_theta_full 0.999
_diffrn_measured_fraction_theta_max 0.999
_diffrn_measurement_device_type 'Xcalibur, Sapphire3'
_diffrn_measurement_method '\w scans'
_diffrn_radiation_type MoK\a
_diffrn_radiation_wavelength 0.71073
_diffrn_reflns_av_R_equivalents 0.0804
_diffrn_reflns_av_unetI/netI 0.0534
_diffrn_reflns_Laue_measured_fraction_full 0.999
_diffrn_reflns_Laue_measured_fraction_max 0.999
_diffrn_reflns_limit_h_max 14
_diffrn_reflns_limit_h_min -17
_diffrn_reflns_limit_k_max 10
_diffrn_reflns_limit_k_min -10
_diffrn_reflns_limit_l_max 12
_diffrn_reflns_limit_l_min -13
_diffrn_reflns_number 8684
_diffrn_reflns_point_group_measured_fraction_full 0.999
_diffrn_reflns_point_group_measured_fraction_max 0.999
_diffrn_reflns_theta_full 24.999
_diffrn_reflns_theta_max 24.999
_diffrn_reflns_theta_min 3.023
_diffrn_source 'Enhance (Mo) X-ray Source'
_exptl_absorpt_coefficient_mu 0.106
_exptl_absorpt_correction_T_max 1.0000
_exptl_absorpt_correction_T_min 0.1377
_exptl_absorpt_correction_type multi-scan
_exptl_absorpt_process_details
;
CrysAlisPro 1.171.39.46 (Rigaku Oxford Diffraction, 2018)
Empirical absorption correction using spherical harmonics,
 implemented in SCALE3 ABSPACK scaling algorithm.
;
_exptl_crystal_colour colorless
_exptl_crystal_density_diffrn 1.347
_exptl_crystal_description stick
_exptl_crystal_F_000 568
_exptl_crystal_size_max 0.130
_exptl_crystal_size_mid 0.040
_exptl_crystal_size_min 0.030
_refine_diff_density_max 0.229
_refine_diff_density_min -0.209
_refine_diff_density_rms 0.051
_refine_ls_extinction_method none
_refine_ls_goodness_of_fit_ref 1.103
_refine_ls_hydrogen_treatment mixed
_refine_ls_matrix_type full
_refine_ls_number_parameters 179
_refine_ls_number_reflns 2319
_refine_ls_number_restraints 0
_refine_ls_restrained_S_all 1.103
_refine_ls_R_factor_all 0.0702
_refine_ls_R_factor_gt 0.0593
_refine_ls_shift/su_max 0.000
_refine_ls_shift/su_mean 0.000
_refine_ls_structure_factor_coef Fsqd
_refine_ls_weighting_details 'w=1/[\s^2^(Fo^2^)+(0.0893P)^2^+0.1233P] where P=(Fo^2^+2Fc^2^)/3'
_refine_ls_weighting_scheme calc
_refine_ls_wR_factor_gt 0.1648
_refine_ls_wR_factor_ref 0.1751
_reflns_Friedel_coverage 0.000
_reflns_number_gt 1858
_reflns_number_total 2319
_reflns_threshold_expression 'I > 2\s(I)'
_cod_data_source_file lo5096sup1.cif
_cod_data_source_block 1b
_cod_original_sg_symbol_H-M 'P 21/c'
_cod_database_code 2108997
_shelx_shelxl_version_number 2016/6
_shelx_space_group_comment
;
The symmetry employed for this shelxl refinement is uniquely defined
by the following loop, which should always be used as a source of
symmetry information in preference to the above space-group names.
They are only intended as comments.
;
_shelx_estimated_absorpt_t_min 0.986
_shelx_estimated_absorpt_t_max 0.997

loop_
_space_group_symop_operation_xyz
'x, y, z'
'-x, y+1/2, -z+1/2'
'-x, -y, -z'
'x, -y-1/2, z-1/2'

loop_
_atom_site_label
_atom_site_type_symbol
_atom_site_fract_x
_atom_site_fract_y
_atom_site_fract_z
_atom_site_U_iso_or_equiv
_atom_site_adp_type
_atom_site_occupancy
_atom_site_site_symmetry_order
_atom_site_calc_flag
_atom_site_refinement_flags_posn
_atom_site_refinement_flags_adp
_atom_site_refinement_flags_occupancy
_atom_site_disorder_assembly
_atom_site_disorder_group
O1 O 0.58603(13) 0.1651(2) 0.49364(15) 0.0548(5) Uani 1 1 d . . . . .
O3 O 0.15089(15) 0.4655(2) 0.28431(17) 0.0613(6) Uani 1 1 d . . . . .
O2 O 0.17671(13) 0.5037(2) 0.10179(17) 0.0604(6) Uani 1 1 d . . . . .
O4 O 0.42575(12) 0.0185(2) 0.08450(14) 0.0494(5) Uani 1 1 d . . . . .
O5 O 0.59410(12) 0.0321(2) 0.15129(16) 0.0546(5) Uani 1 1 d . . . . .
H5O H 0.583(3) 0.004(6) 0.067(5) 0.132(16) Uiso 1 1 d . . . . .
N1 N 0.47972(15) 0.1700(3) 0.45717(18) 0.0505(6) Uani 1 1 d . . . . .
N2 N 0.21608(15) 0.2805(3) 0.20963(18) 0.0497(6) Uani 1 1 d . . . . .
C1 C 0.44202(16) 0.1259(3) 0.3393(2) 0.0408(6) Uani 1 1 d . . . . .
C2 C 0.51935(17) 0.0938(3) 0.2937(2) 0.0418(6) Uani 1 1 d . . . . .
C3 C 0.60665(19) 0.1204(3) 0.3950(2) 0.0481(6) Uani 1 1 d . . . . .
H3 H 0.671241 0.108916 0.395143 0.058 Uiso 1 1 calc R U . . .
C4 C 0.33062(17) 0.1138(3) 0.2701(2) 0.0457(6) Uani 1 1 d . . . . .
H4 H 0.309389 0.007350 0.250555 0.055 Uiso 1 1 calc R U . . .
C5 C 0.26412(18) 0.1983(3) 0.3291(2) 0.0493(6) Uani 1 1 d . . . . .
H5A H 0.218550 0.131943 0.350088 0.059 Uiso 1 1 calc R U . . .
H5B H 0.301980 0.263352 0.400262 0.059 Uiso 1 1 calc R U . . .
C6 C 0.28316(18) 0.2174(3) 0.1519(2) 0.0490(6) Uani 1 1 d . . . . .
H6A H 0.329775 0.291338 0.141387 0.059 Uiso 1 1 calc R U . . .
H6B H 0.248183 0.161794 0.073857 0.059 Uiso 1 1 calc R U . . .
C7 C 0.18101(17) 0.4258(3) 0.1912(2) 0.0475(6) Uani 1 1 d . . . . .
C8 C 0.1041(2) 0.6151(3) 0.2851(3) 0.0648(8) Uani 1 1 d . . . . .
C9 C 0.1772(3) 0.7421(5) 0.2865(5) 0.1055(14) Uani 1 1 d . . . . .
H9A H 0.240525 0.726552 0.356099 0.158 Uiso 1 1 calc R U . . .
H9B H 0.149405 0.838871 0.296086 0.158 Uiso 1 1 calc R U . . .
H9C H 0.187626 0.741054 0.208263 0.158 Uiso 1 1 calc R U . . .
C10 C 0.0072(2) 0.6298(5) 0.1700(4) 0.0887(11) Uani 1 1 d . . . . .
H10A H 0.021749 0.625379 0.094620 0.133 Uiso 1 1 calc R U . . .
H10B H -0.024331 0.725669 0.172955 0.133 Uiso 1 1 calc R U . . .
H10C H -0.037547 0.547885 0.169143 0.133 Uiso 1 1 calc R U . . .
C11 C 0.0829(5) 0.6075(6) 0.4037(4) 0.138(2) Uani 1 1 d . . . . .
H11A H 0.038906 0.522938 0.398474 0.208 Uiso 1 1 calc R U . . .
H11B H 0.051109 0.700545 0.413167 0.208 Uiso 1 1 calc R U . . .
H11C H 0.145207 0.594210 0.475480 0.208 Uiso 1 1 calc R U . . .
C12 C 0.50979(17) 0.0449(3) 0.1675(2) 0.0423(6) Uani 1 1 d . . . . .

loop_
_atom_site_aniso_label
_atom_site_aniso_U_11
_atom_site_aniso_U_22
_atom_site_aniso_U_33
_atom_site_aniso_U_23
_atom_site_aniso_U_13
_atom_site_aniso_U_12
O1 0.0518(10) 0.0595(13) 0.0495(9) -0.0084(8) 0.0156(7) 0.0018(8)
O3 0.0734(12) 0.0526(13) 0.0672(11) -0.0005(9) 0.0372(9) 0.0152(9)
O2 0.0519(11) 0.0652(14) 0.0633(11) 0.0129(10) 0.0212(8) 0.0056(9)
O4 0.0439(9) 0.0581(12) 0.0490(9) -0.0085(8) 0.0210(7) -0.0008(8)
O5 0.0444(10) 0.0752(14) 0.0497(10) -0.0034(8) 0.0241(7) 0.0057(8)
N1 0.0514(12) 0.0524(14) 0.0492(12) -0.0034(9) 0.0210(9) 0.0042(10)
N2 0.0499(12) 0.0534(14) 0.0505(11) 0.0006(9) 0.0244(9) 0.0066(10)
C1 0.0476(13) 0.0336(13) 0.0445(12) 0.0029(9) 0.0213(10) 0.0022(9)
C2 0.0455(12) 0.0385(14) 0.0439(12) 0.0008(10) 0.0199(9) 0.0029(10)
C3 0.0478(13) 0.0503(16) 0.0504(13) -0.0035(11) 0.0236(11) 0.0005(11)
C4 0.0484(13) 0.0422(14) 0.0529(13) -0.0027(11) 0.0265(10) -0.0020(10)
C5 0.0478(13) 0.0526(16) 0.0568(14) 0.0046(12) 0.0305(11) 0.0032(11)
C6 0.0443(13) 0.0605(18) 0.0451(13) -0.0041(11) 0.0200(10) 0.0038(11)
C7 0.0370(12) 0.0558(17) 0.0492(13) -0.0018(12) 0.0159(10) 0.0011(11)
C8 0.0613(17) 0.0492(18) 0.0863(19) -0.0119(15) 0.0310(14) 0.0073(13)
C9 0.064(2) 0.067(3) 0.169(4) -0.035(2) 0.026(2) -0.0049(17)
C10 0.0488(17) 0.077(3) 0.134(3) -0.006(2) 0.0283(17) 0.0099(15)
C11 0.218(6) 0.116(4) 0.123(3) 0.006(3) 0.113(4) 0.073(4)
C12 0.0438(13) 0.0396(14) 0.0467(12) 0.0005(10) 0.0210(10) 0.0038(10)

loop_
_atom_type_symbol
_atom_type_description
_atom_type_scat_dispersion_real
_atom_type_scat_dispersion_imag
_atom_type_scat_source
C C 0.0033 0.0016 'International Tables Vol C Tables 4.2.6.8 and 6.1.1.4'
H H 0.0000 0.0000 'International Tables Vol C Tables 4.2.6.8 and 6.1.1.4'
N N 0.0061 0.0033 'International Tables Vol C Tables 4.2.6.8 and 6.1.1.4'
O O 0.0106 0.0060 'International Tables Vol C Tables 4.2.6.8 and 6.1.1.4'

loop_
_geom_angle_atom_site_label_1
_geom_angle_atom_site_label_2
_geom_angle_atom_site_label_3
_geom_angle
_geom_angle_site_symmetry_1
_geom_angle_site_symmetry_3
_geom_angle_publ_flag
C3 O1 N1 108.82(17) . . ?
C7 O3 C8 121.5(2) . . ?
C12 O5 H5O 111(3) . . ?
C1 N1 O1 105.59(18) . . ?
C7 N2 C5 128.5(2) . . ?
C7 N2 C6 123.6(2) . . ?
C5 N2 C6 94.44(18) . . ?
N1 C1 C2 111.33(19) . . ?
N1 C1 C4 120.4(2) . . ?
C2 C1 C4 128.28(19) . . ?
C3 C2 C1 104.31(19) . . ?
C3 C2 C12 126.8(2) . . ?
C1 C2 C12 128.9(2) . . ?
O1 C3 C2 109.9(2) . . ?
O1 C3 H3 125.0 . . ?
C2 C3 H3 125.0 . . ?
C1 C4 C5 116.6(2) . . ?
C1 C4 C6 116.4(2) . . ?
C5 C4 C6 87.71(18) . . ?
C1 C4 H4 111.4 . . ?
C5 C4 H4 111.4 . . ?
C6 C4 H4 111.4 . . ?
N2 C5 C4 88.77(17) . . ?
N2 C5 H5A 113.9 . . ?
C4 C5 H5A 113.9 . . ?
N2 C5 H5B 113.9 . . ?
C4 C5 H5B 113.9 . . ?
H5A C5 H5B 111.1 . . ?
N2 C6 C4 88.57(16) . . ?
N2 C6 H6A 113.9 . . ?
C4 C6 H6A 113.9 . . ?
N2 C6 H6B 113.9 . . ?
C4 C6 H6B 113.9 . . ?
H6A C6 H6B 111.1 . . ?
O2 C7 O3 126.6(3) . . ?
O2 C7 N2 123.8(2) . . ?
O3 C7 N2 109.5(2) . . ?
O3 C8 C11 102.5(3) . . ?
O3 C8 C10 109.9(2) . . ?
C11 C8 C10 110.7(3) . . ?
O3 C8 C9 109.7(2) . . ?
C11 C8 C9 113.5(3) . . ?
C10 C8 C9 110.3(3) . . ?
C8 C9 H9A 109.5 . . ?
C8 C9 H9B 109.5 . . ?
H9A C9 H9B 109.5 . . ?
C8 C9 H9C 109.5 . . ?
H9A C9 H9C 109.5 . . ?
H9B C9 H9C 109.5 . . ?
C8 C10 H10A 109.5 . . ?
C8 C10 H10B 109.5 . . ?
H10A C10 H10B 109.5 . . ?
C8 C10 H10C 109.5 . . ?
H10A C10 H10C 109.5 . . ?
H10B C10 H10C 109.5 . . ?
C8 C11 H11A 109.5 . . ?
C8 C11 H11B 109.5 . . ?
H11A C11 H11B 109.5 . . ?
C8 C11 H11C 109.5 . . ?
H11A C11 H11C 109.5 . . ?
H11B C11 H11C 109.5 . . ?
O4 C12 O5 124.2(2) . . ?
O4 C12 C2 120.5(2) . . ?
O5 C12 C2 115.2(2) . . ?

loop_
_geom_bond_atom_site_label_1
_geom_bond_atom_site_label_2
_geom_bond_distance
_geom_bond_site_symmetry_2
_geom_bond_publ_flag
O1 C3 1.327(3) . ?
O1 N1 1.418(3) . ?
O3 C7 1.336(3) . ?
O3 C8 1.473(3) . ?
O2 C7 1.209(3) . ?
O4 C12 1.236(3) . ?
O5 C12 1.295(3) . ?
O5 H5O 0.94(5) . ?
N1 C1 1.302(3) . ?
N2 C7 1.355(4) . ?
N2 C5 1.461(3) . ?
N2 C6 1.465(3) . ?
C1 C2 1.421(3) . ?
C1 C4 1.489(3) . ?
C2 C3 1.360(3) . ?
C2 C12 1.457(3) . ?
C3 H3 0.9300 . ?
C4 C5 1.549(3) . ?
C4 C6 1.550(3) . ?
C4 H4 0.9800 . ?
C5 H5A 0.9700 . ?
C5 H5B 0.9700 . ?
C6 H6A 0.9700 . ?
C6 H6B 0.9700 . ?
C8 C11 1.497(5) . ?
C8 C10 1.508(5) . ?
C8 C9 1.524(5) . ?
C9 H9A 0.9600 . ?
C9 H9B 0.9600 . ?
C9 H9C 0.9600 . ?
C10 H10A 0.9600 . ?
C10 H10B 0.9600 . ?
C10 H10C 0.9600 . ?
C11 H11A 0.9600 . ?
C11 H11B 0.9600 . ?
C11 H11C 0.9600 . ?

loop_
_geom_hbond_atom_site_label_D
_geom_hbond_atom_site_label_H
_geom_hbond_atom_site_label_A
_geom_hbond_distance_DH
_geom_hbond_distance_HA
_geom_hbond_distance_DA
_geom_hbond_angle_DHA
_geom_hbond_site_symmetry_A
O5 H5O O4 0.94(5) 1.70(5) 2.632(2) 170(5) 3_655

loop_
_geom_torsion_atom_site_label_1
_geom_torsion_atom_site_label_2
_geom_torsion_atom_site_label_3
_geom_torsion_atom_site_label_4
_geom_torsion
_geom_torsion_site_symmetry_1
_geom_torsion_site_symmetry_2
_geom_torsion_site_symmetry_3
_geom_torsion_site_symmetry_4
_geom_torsion_publ_flag
C3 O1 N1 C1 0.9(3) . . . . ?
O1 N1 C1 C2 -1.1(3) . . . . ?
O1 N1 C1 C4 178.6(2) . . . . ?
N1 C1 C2 C3 0.8(3) . . . . ?
C4 C1 C2 C3 -178.8(2) . . . . ?
N1 C1 C2 C12 -178.5(2) . . . . ?
C4 C1 C2 C12 1.8(4) . . . . ?
N1 O1 C3 C2 -0.4(3) . . . . ?
C1 C2 C3 O1 -0.2(3) . . . . ?
C12 C2 C3 O1 179.2(2) . . . . ?
N1 C1 C4 C5 17.2(4) . . . . ?
C2 C1 C4 C5 -163.2(2) . . . . ?
N1 C1 C4 C6 118.7(2) . . . . ?
C2 C1 C4 C6 -61.7(3) . . . . ?
C7 N2 C5 C4 -145.9(2) . . . . ?
C6 N2 C5 C4 -5.6(2) . . . . ?
C1 C4 C5 N2 123.7(2) . . . . ?
C6 C4 C5 N2 5.23(18) . . . . ?
C7 N2 C6 C4 148.7(2) . . . . ?
C5 N2 C6 C4 5.55(19) . . . . ?
C1 C4 C6 N2 -123.9(2) . . . . ?
C5 C4 C6 N2 -5.22(18) . . . . ?
C8 O3 C7 O2 1.9(4) . . . . ?
C8 O3 C7 N2 -176.7(2) . . . . ?
C5 N2 C7 O2 151.8(2) . . . . ?
C6 N2 C7 O2 21.6(4) . . . . ?
C5 N2 C7 O3 -29.6(3) . . . . ?
C6 N2 C7 O3 -159.8(2) . . . . ?
C7 O3 C8 C11 179.6(3) . . . . ?
C7 O3 C8 C10 61.9(3) . . . . ?
C7 O3 C8 C9 -59.6(4) . . . . ?
C3 C2 C12 O4 177.0(2) . . . . ?
C1 C2 C12 O4 -3.7(4) . . . . ?
C3 C2 C12 O5 -2.9(4) . . . . ?
C1 C2 C12 O5 176.4(2) . . . . ?

_cod_database_fobs_code 2108997
